data_1536752
loop_
_publ_author_name
'Yakubovich, O.V.'
'Mel'nikov, O.K.'

_publ_section_title
;
 Crystal structure of (Cs0.92 K0.08) Na Fe9 (P O4)6 F2
;
_journal_name_full Kristallografiya
_journal_page_first 1122
_journal_page_last 1125
_journal_volume 35
_journal_year 1990
_chemical_formula_sum 'Cs0.92 F2 Fe9 K0.08 Na O24 P6'
_chemical_name_systematic '(Cs0.92 K0.08) Na Fe9 (P O4)6 F2'
_space_group_crystal_system monoclinic
_space_group_IT_number 12
_space_group_name_Hall '-A 2y'
_space_group_name_H-M_alt 'A 1 2/m 1'
_cell_angle_alpha 90
_cell_angle_beta 113.51
_cell_angle_gamma 90
_cell_formula_units_Z 2
_cell_length_a 8.688
_cell_length_b 10.645
_cell_length_c 12.371
_cell_volume 1049.144
_citation_journal_id_ASTM KRISAJ
_cod_data_source_file Yakubovich_KRISAJ_1990_1032.cif
_cod_data_source_block Cs0.92F2Fe9K0.08Na1O24P6
_cod_original_formula_sum 'Cs0.92 F2 Fe9 K0.08 Na1 O24 P6'
_cod_database_code 1536752

loop_
_space_group_symop_id
_space_group_symop_operation_xyz
1 x,y,z
2 -x,y,-z
3 -x,-y,-z
4 x,-y,z
5 x,y+1/2,z+1/2
6 -x,y+1/2,-z+1/2
7 -x,-y+1/2,-z+1/2
8 x,-y+1/2,z+1/2

loop_
_atom_site_label
_atom_site_type_symbol
_atom_site_fract_x
_atom_site_fract_y
_atom_site_fract_z
_atom_site_occupancy
_atom_site_U_iso_or_equiv
Cs1 Cs+1 0 0 0 0.92 0.0
Na1 Na+1 0.5 0.5 0 1 0.0
P2 P+5 0.33179 0.25993 0.0831 1 0.0
Fe2 Fe+2 0.18865 0.80701 0.28938 1 0.0
O1 O-2 0.39 0.1259 0.0752 1 0.0
O5 O-2 0.0797 0.5 0.1165 1 0.0
K1 K+1 0.095 0.044 0.019 0.02 0.0
O3 O-2 0.7688 0.3204 0.0398 1 0.0
Fe1 Fe+2 0.5 0 0 1 0.0
F1 F-1 0.7395 0.5 0.2332 1 0.0
O6 O-2 0.9417 0.1214 0.2149 1 0.0
P1 P+5 0.1277 0 0.75157 1 0.0
Fe3 Fe+2 0 0.35293 0 1 0.0
O2 O-2 0.6804 0 0.1824 1 0.0
O4 O-2 0.195 0.7499 0.1349 1 0.0
O7 O-2 0.4785 0.6536 0.1527 1 0.0
Fe4 Fe+2 0.48105 0 0.23265 1 0.0
